data_7020568
loop_
_publ_author_name
'Li, Xingjun'
'Jiang, Feilong'
'Chen, Lian'
'Wu, Mingyan'
'Chen, Qihui'
'Bu, Yang'
'Hong, Maochun'

_publ_section_title
;
 Three novel 3D coordination polymers based on a flexible multisite
 cyclotetraphosphazene ligand.
;
_journal_issue 46
_journal_name_full 'Dalton transactions (Cambridge, England : 2003)'
_journal_page_first 14038
_journal_page_last 14041
_journal_paper_doi 10.1039/c2dt31852k
_journal_volume 41
_journal_year 2012
_chemical_formula_moiety 'C21 H21 Cd N10 O2 P2, Cl O4'
_chemical_formula_sum 'C21 H21 Cd Cl N10 O6 P2'
_chemical_formula_weight 719.27
_chemical_name_systematic
;
?
;
_space_group_IT_number 70
_symmetry_cell_setting orthorhombic
_symmetry_space_group_name_Hall '-F 2uv 2vw'
_symmetry_space_group_name_H-M 'F d d d :2'
_atom_sites_solution_hydrogens geom
_atom_sites_solution_primary direct
_atom_sites_solution_secondary difmap
_audit_creation_method SHELXL-97
_cell_angle_alpha 90.00
_cell_angle_beta 90.00
_cell_angle_gamma 90.00
_cell_formula_units_Z 16
_cell_length_a 17.3043(5)
_cell_length_b 18.3115(7)
_cell_length_c 45.7907(17)
_cell_measurement_reflns_used 8874
_cell_measurement_temperature 293(2)
_cell_measurement_theta_max 27.4719
_cell_measurement_theta_min 2.0981
_cell_volume 14509.6(9)
_computing_cell_refinement 'CrystalClear (Rigaku Inc., 2007)'
_computing_data_collection 'CrystalClear (Rigaku Inc., 2007)'
_computing_data_reduction 'CrystalClear (Rigaku Inc., 2007)'
_computing_molecular_graphics 'Bruker SHELXTL'
_computing_publication_material 'Bruker SHELXTL'
_computing_structure_refinement 'SHELXL-97 (Sheldrick, 1997)'
_computing_structure_solution 'SHELXS-97 (Sheldrick, 1990)'
_diffrn_ambient_temperature 293(2)
_diffrn_measured_fraction_theta_full 0.995
_diffrn_measured_fraction_theta_max 0.995
_diffrn_measurement_device_type CCD_Profile_fitting
_diffrn_measurement_method '\w scan'
_diffrn_radiation_monochromator graphite
_diffrn_radiation_source 'fine-focus sealed tube'
_diffrn_radiation_type MoK\a
_diffrn_radiation_wavelength 0.71073
_diffrn_reflns_av_R_equivalents 0.0380
_diffrn_reflns_av_sigmaI/netI 0.0226
_diffrn_reflns_limit_h_max 20
_diffrn_reflns_limit_h_min -22
_diffrn_reflns_limit_k_max 23
_diffrn_reflns_limit_k_min -21
_diffrn_reflns_limit_l_max 59
_diffrn_reflns_limit_l_min -59
_diffrn_reflns_number 27531
_diffrn_reflns_theta_full 27.48
_diffrn_reflns_theta_max 27.48
_diffrn_reflns_theta_min 3.36
_exptl_absorpt_coefficient_mu 0.808
_exptl_absorpt_correction_T_max 1.0000
_exptl_absorpt_correction_T_min 0.7669
_exptl_absorpt_correction_type multi-scan
_exptl_absorpt_process_details 'Sphere (Rigaku CrystalClear)'
_exptl_crystal_colour colorless
_exptl_crystal_density_diffrn 1.317
_exptl_crystal_density_method 'not measured'
_exptl_crystal_description block
_exptl_crystal_F_000 5760
_exptl_crystal_size_max 0.25
_exptl_crystal_size_mid 0.20
_exptl_crystal_size_min 0.20
_platon_squeeze_details
;
;
_refine_diff_density_max 1.305
_refine_diff_density_min -1.222
_refine_diff_density_rms 0.117
_refine_ls_extinction_method none
_refine_ls_goodness_of_fit_ref 1.081
_refine_ls_hydrogen_treatment constr
_refine_ls_matrix_type full
_refine_ls_number_parameters 185
_refine_ls_number_reflns 4153
_refine_ls_number_restraints 16
_refine_ls_restrained_S_all 1.103
_refine_ls_R_factor_all 0.0620
_refine_ls_R_factor_gt 0.0588
_refine_ls_shift/su_max 0.000
_refine_ls_shift/su_mean 0.000
_refine_ls_structure_factor_coef Fsqd
_refine_ls_weighting_details 'calc w=1/[\s^2^(Fo^2^)+(0.1200P)^2^+73.1223P] where P=(Fo^2^+2Fc^2^)/3'
_refine_ls_weighting_scheme calc
_refine_ls_wR_factor_gt 0.1837
_refine_ls_wR_factor_ref 0.1876
_reflns_number_gt 3851
_reflns_number_total 4153
_reflns_threshold_expression >2sigma(I)
_cod_data_source_file c2dt31852k.txt
_cod_data_source_block complex-2
_cod_depositor_comments
;
The following automatic conversions were performed:

'_exptl_absorpt_correction_type' value 'Multi-scan' changed to
'multi-scan' according to
/home/saulius/struct/CIF-dictionaries/cif_core.dic dictionary named
'cif_core.dic' version 2.4.2 from 2011-04-26.

Automatic conversion script
Id: cif_fix_values 1891 2012-01-12 08:04:46Z andrius 
;
_cod_original_sg_symbol_H-M Fddd
_cod_database_code 7020568

loop_
_symmetry_equiv_pos_as_xyz
'x, y, z'
'-x+1/4, -y+1/4, z'
'x, -y+1/4, -z+1/4'
'-x+1/4, y, -z+1/4'
'x, y+1/2, z+1/2'
'-x+1/4, -y+3/4, z+1/2'
'x, -y+3/4, -z+3/4'
'-x+1/4, y+1/2, -z+3/4'
'x+1/2, y, z+1/2'
'-x+3/4, -y+1/4, z+1/2'
'x+1/2, -y+1/4, -z+3/4'
'-x+3/4, y, -z+3/4'
'x+1/2, y+1/2, z'
'-x+3/4, -y+3/4, z'
'x+1/2, -y+3/4, -z+1/4'
'-x+3/4, y+1/2, -z+1/4'
'-x, -y, -z'
'x-1/4, y-1/4, -z'
'-x, y-1/4, z-1/4'
'x-1/4, -y, z-1/4'
'-x, -y+1/2, -z+1/2'
'x-1/4, y+1/4, -z+1/2'
'-x, y+1/4, z+1/4'
'x-1/4, -y+1/2, z+1/4'
'-x+1/2, -y, -z+1/2'
'x+1/4, y-1/4, -z+1/2'
'-x+1/2, y-1/4, z+1/4'
'x+1/4, -y, z+1/4'
'-x+1/2, -y+1/2, -z'
'x+1/4, y+1/4, -z'
'-x+1/2, y+1/4, z-1/4'
'x+1/4, -y+1/2, z-1/4'

loop_
_atom_site_label
_atom_site_type_symbol
_atom_site_fract_x
_atom_site_fract_y
_atom_site_fract_z
_atom_site_U_iso_or_equiv
_atom_site_adp_type
_atom_site_occupancy
_atom_site_symmetry_multiplicity
_atom_site_calc_flag
_atom_site_refinement_flags
Cd1 Cd 0.5000 1.0000 0.0000 0.04202(19) Uani 1 2 d S
P2 P 0.50965(6) 0.6250 0.1250 0.0244(3) Uani 1 2 d S
P1 P 0.6250 0.73501(6) 0.1250 0.0261(3) Uani 1 2 d S
N3 N 0.55437(15) 0.69205(15) 0.11130(6) 0.0284(5) Uani 1 1 d .
N4 N 0.45326(18) 0.58900(16) 0.09953(6) 0.0353(6) Uani 1 1 d .
H3 H 0.4545 0.5422 0.0983 0.042 Uiso 1 1 calc R
N2 N 0.66165(17) 0.78842(16) 0.09879(7) 0.0363(6) Uani 1 1 d .
N5 N 0.3098(2) 0.6893(2) 0.03814(8) 0.0567(10) Uani 1 1 d .
N1 N 0.5566(2) 0.9169(2) 0.03382(8) 0.0497(8) Uani 1 1 d .
O4 O 0.3921(3) 0.9320(2) -0.00078(9) 0.0763(12) Uani 1 1 d .
C3 C 0.6242(2) 0.8308(2) 0.07757(8) 0.0369(7) Uani 1 1 d .
C6 C 0.4044(2) 0.62354(19) 0.07994(8) 0.0367(7) Uani 1 1 d .
C10 C 0.3853(2) 0.6973(2) 0.08179(9) 0.0433(9) Uani 1 1 d .
H10 H 0.4035 0.7259 0.0971 0.052 Uiso 1 1 calc R
C9 C 0.3389(3) 0.7270(2) 0.06050(10) 0.0533(11) Uani 1 1 d .
H9 H 0.3270 0.7765 0.0618 0.064 Uiso 1 1 calc R
C5 C 0.5211(3) 0.8592(3) 0.04482(10) 0.0532(10) Uani 1 1 d .
H5 H 0.4725 0.8474 0.0375 0.064 Uiso 1 1 calc R
C8 C 0.3263(3) 0.6176(3) 0.03708(11) 0.0644(14) Uani 1 1 d .
H8 H 0.3057 0.5903 0.0218 0.077 Uiso 1 1 calc R
C4 C 0.5516(3) 0.8155(2) 0.06641(10) 0.0518(10) Uani 1 1 d .
H4 H 0.5236 0.7759 0.0735 0.062 Uiso 1 1 calc R
C7 C 0.3716(3) 0.5822(2) 0.05717(10) 0.0555(12) Uani 1 1 d .
H7 H 0.3805 0.5322 0.0558 0.067 Uiso 1 1 calc R
C11 C 0.3750 0.8750 -0.01242(14) 0.0504(13) Uani 1 2 d S
H11 H 0.3750 0.8750 -0.0327 0.060 Uiso 1 2 calc SR
C2 C 0.6628(3) 0.8900(3) 0.06515(14) 0.0752(18) Uani 1 1 d .
H2 H 0.7125 0.9019 0.0711 0.090 Uiso 1 1 calc R
C1 C 0.6268(3) 0.9302(3) 0.04414(15) 0.083(2) Uani 1 1 d .
H1 H 0.6535 0.9699 0.0365 0.100 Uiso 1 1 calc R
H1A H 0.7098 0.8089 0.1021 0.033(10) Uiso 1 1 d R
Cl1 Cl 0.3750 0.8750 0.13591(5) 0.0847(7) Uani 1 2 d SD
O5 O 0.4242(7) 0.8270(7) 0.1510(3) 0.125(2) Uiso 0.50 1 d PD
O3 O 0.3046(5) 0.8331(6) 0.1298(3) 0.125(2) Uiso 0.50 1 d PD
O1 O 0.3504(8) 0.9363(6) 0.1517(3) 0.125(2) Uiso 0.50 1 d PD
O2 O 0.4020(7) 0.8877(7) 0.10685(17) 0.125(2) Uiso 0.50 1 d PD

loop_
_atom_site_aniso_label
_atom_site_aniso_U_11
_atom_site_aniso_U_22
_atom_site_aniso_U_33
_atom_site_aniso_U_23
_atom_site_aniso_U_13
_atom_site_aniso_U_12
Cd1 0.0497(3) 0.0451(3) 0.0312(3) 0.01170(14) 0.01380(14) 0.01464(16)
P2 0.0255(5) 0.0256(5) 0.0222(5) 0.0004(4) 0.000 0.000
P1 0.0288(5) 0.0239(5) 0.0255(5) 0.000 -0.0004(4) 0.000
N3 0.0306(12) 0.0294(12) 0.0251(12) 0.0030(10) -0.0020(10) -0.0026(10)
N4 0.0411(15) 0.0292(13) 0.0355(14) 0.0007(11) -0.0104(12) -0.0014(12)
N2 0.0336(14) 0.0330(14) 0.0423(16) 0.0100(12) -0.0006(12) -0.0035(11)
N5 0.072(2) 0.052(2) 0.0455(19) -0.0085(16) -0.0309(18) 0.0161(19)
N1 0.0518(19) 0.0498(19) 0.0476(19) 0.0220(15) 0.0068(15) 0.0131(16)
O4 0.084(3) 0.056(2) 0.089(3) 0.0013(19) 0.011(2) -0.015(2)
C3 0.0395(17) 0.0325(17) 0.0387(17) 0.0098(14) 0.0052(14) 0.0019(13)
C6 0.0385(17) 0.0344(17) 0.0370(17) -0.0033(13) -0.0121(14) 0.0011(14)
C10 0.051(2) 0.0384(19) 0.0402(19) -0.0065(15) -0.0186(16) 0.0080(16)
C9 0.065(3) 0.044(2) 0.051(2) -0.0082(18) -0.025(2) 0.016(2)
C5 0.051(2) 0.058(3) 0.051(2) 0.018(2) -0.0083(19) -0.006(2)
C8 0.088(3) 0.048(2) 0.058(3) -0.013(2) -0.039(3) 0.012(2)
C4 0.048(2) 0.052(2) 0.055(2) 0.0244(19) -0.0111(18) -0.0111(18)
C7 0.075(3) 0.040(2) 0.051(2) -0.0081(18) -0.031(2) 0.004(2)
C11 0.060(4) 0.048(3) 0.043(3) 0.000 0.000 -0.003(3)
C2 0.050(3) 0.072(3) 0.104(4) 0.056(3) -0.016(3) -0.017(2)
C1 0.064(3) 0.078(4) 0.107(5) 0.066(4) -0.011(3) -0.012(3)
Cl1 0.0872(14) 0.0822(14) 0.0847(14) 0.000 0.000 0.0520(12)

loop_
_atom_type_symbol
_atom_type_description
_atom_type_scat_dispersion_real
_atom_type_scat_dispersion_imag
_atom_type_scat_source
C C 0.0033 0.0016 'International Tables Vol C Tables 4.2.6.8 and 6.1.1.4'
H H 0.0000 0.0000 'International Tables Vol C Tables 4.2.6.8 and 6.1.1.4'
N N 0.0061 0.0033 'International Tables Vol C Tables 4.2.6.8 and 6.1.1.4'
O O 0.0106 0.0060 'International Tables Vol C Tables 4.2.6.8 and 6.1.1.4'
P P 0.1023 0.0942 'International Tables Vol C Tables 4.2.6.8 and 6.1.1.4'
Cl Cl 0.1484 0.1585 'International Tables Vol C Tables 4.2.6.8 and 6.1.1.4'
Cd Cd -0.8075 1.2024 'International Tables Vol C Tables 4.2.6.8 and 6.1.1.4'

loop_
_geom_angle_atom_site_label_1
_geom_angle_atom_site_label_2
_geom_angle_atom_site_label_3
_geom_angle
_geom_angle_site_symmetry_1
_geom_angle_site_symmetry_3
O4 Cd1 O4 180.0 . 17_675
O4 Cd1 N5 95.37(16) . 30
O4 Cd1 N5 84.63(16) 17_675 30
O4 Cd1 N5 84.63(16) . 14_565
O4 Cd1 N5 95.37(16) 17_675 14_565
N5 Cd1 N5 180.00(12) 30 14_565
O4 Cd1 N1 90.08(15) . 17_675
O4 Cd1 N1 89.92(15) 17_675 17_675
N5 Cd1 N1 90.01(13) 30 17_675
N5 Cd1 N1 89.99(13) 14_565 17_675
O4 Cd1 N1 89.92(15) . .
O4 Cd1 N1 90.08(15) 17_675 .
N5 Cd1 N1 89.99(13) 30 .
N5 Cd1 N1 90.01(13) 14_565 .
N1 Cd1 N1 180.00(13) 17_675 .
N3 P2 N3 121.4(2) . 3_565
N3 P2 N4 108.53(14) . .
N3 P2 N4 104.98(14) 3_565 .
N3 P2 N4 104.98(14) . 3_565
N3 P2 N4 108.53(14) 3_565 3_565
N4 P2 N4 107.9(2) . 3_565
N3 P1 N3 120.4(2) . 4_655
N3 P1 N2 107.39(14) . .
N3 P1 N2 106.39(14) 4_655 .
N3 P1 N2 106.39(14) . 4_655
N3 P1 N2 107.39(14) 4_655 4_655
N2 P1 N2 108.4(2) . 4_655
P2 N3 P1 127.35(17) . .
C6 N4 P2 129.3(2) . .
C6 N4 H3 115.4 . .
P2 N4 H3 115.4 . .
C3 N2 P1 130.2(2) . .
C3 N2 H1A 107.6 . .
P1 N2 H1A 117.5 . .
C9 N5 C8 117.0(4) . .
C9 N5 Cd1 120.0(3) . 14_565
C8 N5 Cd1 122.4(3) . 14_565
C5 N1 C1 115.9(4) . .
C5 N1 Cd1 124.5(3) . .
C1 N1 Cd1 119.4(3) . .
C11 O4 Cd1 133.6(3) . .
C4 C3 C2 116.1(4) . .
C4 C3 N2 124.2(3) . .
C2 C3 N2 119.5(4) . .
N4 C6 C10 123.3(3) . .
N4 C6 C7 118.7(3) . .
C10 C6 C7 118.1(3) . .
C9 C10 C6 118.6(3) . .
C9 C10 H10 120.7 . .
C6 C10 H10 120.7 . .
N5 C9 C10 124.0(4) . .
N5 C9 H9 118.0 . .
C10 C9 H9 118.0 . .
N1 C5 C4 124.0(4) . .
N1 C5 H5 118.0 . .
C4 C5 H5 118.0 . .
N5 C8 C7 123.9(4) . .
N5 C8 H8 118.0 . .
C7 C8 H8 118.0 . .
C5 C4 C3 119.7(4) . .
C5 C4 H4 120.2 . .
C3 C4 H4 120.2 . .
C8 C7 C6 118.2(4) . .
C8 C7 H7 120.9 . .
C6 C7 H7 120.9 . .
O4 C11 O4 127.7(7) . 14_565
O4 C11 H11 116.1 . .
O4 C11 H11 116.1 14_565 .
C1 C2 C3 119.4(5) . .
C1 C2 H2 120.3 . .
C3 C2 H2 120.3 . .
N1 C1 C2 124.8(5) . .
N1 C1 H1 117.6 . .
C2 C1 H1 117.6 . .
O1 Cl1 O1 117.9(14) . 14_565
O1 Cl1 O5 115.5(6) . .
O1 Cl1 O5 20.2(9) 14_565 .
O1 Cl1 O5 20.2(9) . 14_565
O1 Cl1 O5 115.5(6) 14_565 14_565
O5 Cl1 O5 121.1(14) . 14_565
O1 Cl1 O2 120.7(10) . 14_565
O1 Cl1 O2 116.7(8) 14_565 14_565
O5 Cl1 O2 123.7(10) . 14_565
O5 Cl1 O2 111.2(8) 14_565 14_565
O1 Cl1 O2 116.7(8) . .
O1 Cl1 O2 120.7(10) 14_565 .
O5 Cl1 O2 111.2(8) . .
O5 Cl1 O2 123.7(10) 14_565 .
O2 Cl1 O2 42.8(9) 14_565 .
O1 Cl1 O3 86.1(7) . 14_565
O1 Cl1 O3 105.3(7) 14_565 14_565
O5 Cl1 O3 85.2(7) . 14_565
O5 Cl1 O3 105.7(7) 14_565 14_565
O2 Cl1 O3 100.4(7) 14_565 14_565
O2 Cl1 O3 57.8(7) . 14_565
O1 Cl1 O3 105.3(7) . .
O1 Cl1 O3 86.1(7) 14_565 .
O5 Cl1 O3 105.7(7) . .
O5 Cl1 O3 85.2(7) 14_565 .
O2 Cl1 O3 57.8(7) 14_565 .
O2 Cl1 O3 100.4(7) . .
O3 Cl1 O3 158.1(10) 14_565 .
O1 O5 Cl1 79.3(11) 14_565 .
O2 O3 Cl1 59.8(4) 14_565 .
O5 O1 Cl1 80.5(11) 14_565 .
O2 O2 O3 130.6(5) 14_565 14_565
O2 O2 Cl1 68.6(4) 14_565 .
O3 O2 Cl1 62.5(5) 14_565 .

loop_
_geom_bond_atom_site_label_1
_geom_bond_atom_site_label_2
_geom_bond_distance
_geom_bond_site_symmetry_2
Cd1 O4 2.245(4) .
Cd1 O4 2.245(4) 17_675
Cd1 N5 2.314(3) 30
Cd1 N5 2.314(3) 14_565
Cd1 N1 2.382(3) 17_675
Cd1 N1 2.382(3) .
P2 N3 1.581(3) .
P2 N3 1.581(3) 3_565
P2 N4 1.657(3) .
P2 N4 1.658(3) 3_565
P1 N3 1.583(3) .
P1 N3 1.583(3) 4_655
P1 N2 1.673(3) .
P1 N2 1.673(3) 4_655
N4 C6 1.386(4) .
N4 H3 0.8600 .
N2 C3 1.402(4) .
N2 H1A 0.9253 .
N5 C9 1.334(5) .
N5 C8 1.345(6) .
N5 Cd1 2.314(3) 14_565
N1 C5 1.322(6) .
N1 C1 1.326(7) .
O4 C11 1.209(5) .
C3 C4 1.386(6) .
C3 C2 1.393(5) .
C6 C10 1.393(5) .
C6 C7 1.408(5) .
C10 C9 1.375(5) .
C10 H10 0.9300 .
C9 H9 0.9300 .
C5 C4 1.377(6) .
C5 H5 0.9300 .
C8 C7 1.372(6) .
C8 H8 0.9300 .
C4 H4 0.9300 .
C7 H7 0.9300 .
C11 O4 1.209(5) 14_565
C11 H11 0.9300 .
C2 C1 1.362(7) .
C2 H2 0.9300 .
C1 H1 0.9300 .
Cl1 O1 1.400(6) .
Cl1 O1 1.400(6) 14_565
Cl1 O5 1.406(6) .
Cl1 O5 1.406(6) 14_565
Cl1 O2 1.429(6) 14_565
Cl1 O2 1.429(6) .
Cl1 O3 1.467(7) 14_565
Cl1 O3 1.467(7) .
O5 O1 0.49(2) 14_565
O3 O2 1.400(16) 14_565
O1 O5 0.49(2) 14_565
O2 O2 1.04(2) 14_565
O2 O3 1.400(16) 14_565

loop_
_platon_squeeze_void_nr
_platon_squeeze_void_average_x
_platon_squeeze_void_average_y
_platon_squeeze_void_average_z
_platon_squeeze_void_volume
_platon_squeeze_void_count_electrons
1 -0.003 -0.003 0.000 782.6 215.8
2 0.125 0.625 0.125 223.5 92.8
3 -0.010 0.260 0.250 782.6 215.0
4 -0.125 0.875 0.375 223.4 92.7
5 0.004 0.504 0.500 782.6 215.8
6 0.125 0.125 0.625 223.5 92.8
7 -0.010 0.760 0.750 782.6 215.0
8 -0.125 0.375 0.875 223.4 92.7
9 0.375 0.375 0.375 223.4 92.7
10 0.375 0.875 0.875 223.4 92.7
11 0.625 0.125 0.125 223.5 92.8
12 0.625 0.625 0.625 223.5 92.8
